data_7129886
loop_
_publ_author_name
'Jiang, Di'
'Jia, Jingpei'
'Wang, Baiquan'
'Li, Bin'

_publ_section_title
;
 Access to 5-Fluoroalkylated Trisubstituted Oxazoles via Copper-Catalyzed
 Cyclization of \a-Fluoroalkyl-\a-diazoketones with Amides
;
_journal_name_full 'Chemical Communications'
_journal_paper_doi 10.1039/D2CC01057G
_journal_year 2022
_chemical_formula_moiety 'C20 H22 F3 N O2'
_chemical_formula_sum 'C20 H22 F3 N O2'
_chemical_formula_weight 365.38
_space_group_crystal_system monoclinic
_space_group_IT_number 15
_space_group_name_Hall '-C 2yc'
_space_group_name_H-M_alt 'C 1 2/c 1'
_atom_sites_solution_hydrogens geom
_atom_sites_solution_primary dual
_audit_creation_date 2021-07-20
_audit_creation_method
;
Olex2 1.2
(compiled 2018.05.29 svn.r3508 for OlexSys, GUI svn.r5506)
;
_audit_update_record
;
2021-12-20 deposited with the CCDC.	2022-03-18 downloaded from the CCDC.
;
_cell_angle_alpha 90
_cell_angle_beta 99.188(6)
_cell_angle_gamma 90
_cell_formula_units_Z 8
_cell_length_a 19.3769(11)
_cell_length_b 12.2278(6)
_cell_length_c 17.2662(10)
_cell_measurement_reflns_used 6978
_cell_measurement_temperature 113.15
_cell_measurement_theta_max 31.8560
_cell_measurement_theta_min 2.2130
_cell_volume 4038.5(4)
_computing_cell_refinement 'CrysAlisPro 1.171.38.46 (Rigaku OD, 2015)'
_computing_data_collection 'CrysAlisPro 1.171.38.46 (Rigaku OD, 2015)'
_computing_data_reduction 'CrysAlisPro 1.171.38.46 (Rigaku OD, 2015)'
_computing_molecular_graphics 'Olex2 (Dolomanov et al., 2009)'
_computing_publication_material 'Olex2 (Dolomanov et al., 2009)'
_computing_structure_refinement 'ShelXL (Sheldrick, 2015)'
_computing_structure_solution 'ShelXT (Sheldrick, 2015)'
_diffrn_ambient_temperature 113.15
_diffrn_detector 'CCD plate'
_diffrn_measured_fraction_theta_full 0.994
_diffrn_measured_fraction_theta_max 0.995
_diffrn_measurement_details
;
List of Runs (angles in degrees, time in seconds):

  # Type    Start    End  Width  t~exp~   \w     \q     \k     \f   Frames
#--------------------------------------------------------------------------
  1  \w   -115.00  65.00   1.00    2.00    --  -25.00  45.00   0.00  180
  2  \w   -115.00  35.00   1.00    2.00    --  -25.00  45.00  90.00  150
  3  \w   -115.00   5.00   1.00    2.00    --  -25.00  45.00 180.00  120
;
_diffrn_measurement_device 'abstract diffractometer'
_diffrn_measurement_device_type 'Rigaku Saturn 70 CCD'
_diffrn_measurement_method '\w scans'
_diffrn_orient_matrix_type 'CrysAlisPro convention (1999,Acta A55,543-557)'
_diffrn_orient_matrix_UB_11 0.0327331000
_diffrn_orient_matrix_UB_12 0.0221587000
_diffrn_orient_matrix_UB_13 -0.0053873000
_diffrn_orient_matrix_UB_21 0.0163114000
_diffrn_orient_matrix_UB_22 -0.0508291000
_diffrn_orient_matrix_UB_23 0.0109926000
_diffrn_orient_matrix_UB_31 -0.0061369000
_diffrn_orient_matrix_UB_32 -0.0170281000
_diffrn_orient_matrix_UB_33 -0.0397765000
_diffrn_radiation_monochromator confocal
_diffrn_radiation_probe x-ray
_diffrn_radiation_type MoK\a
_diffrn_radiation_wavelength 0.71073
_diffrn_reflns_av_R_equivalents 0.0746
_diffrn_reflns_av_unetI/netI 0.0568
_diffrn_reflns_Laue_measured_fraction_full 0.994
_diffrn_reflns_Laue_measured_fraction_max 0.995
_diffrn_reflns_limit_h_max 24
_diffrn_reflns_limit_h_min -24
_diffrn_reflns_limit_k_max 14
_diffrn_reflns_limit_k_min -15
_diffrn_reflns_limit_l_max 21
_diffrn_reflns_limit_l_min -21
_diffrn_reflns_number 17252
_diffrn_reflns_point_group_measured_fraction_full 0.994
_diffrn_reflns_point_group_measured_fraction_max 0.995
_diffrn_reflns_theta_full 25.242
_diffrn_reflns_theta_max 26.369
_diffrn_reflns_theta_min 2.220
_diffrn_source 'rotating anode'
_diffrn_source_type 'Enhance (Mo) X-ray Source'
_exptl_absorpt_coefficient_mu 0.096
_exptl_absorpt_correction_T_max 1.00000
_exptl_absorpt_correction_T_min 0.50604
_exptl_absorpt_correction_type multi-scan
_exptl_absorpt_process_details 'CrysAlisPro 1.171.38.46 (Rigaku Oxford Diffraction, 2015)'
_exptl_crystal_density_diffrn 1.202
_exptl_crystal_description block
_exptl_crystal_F_000 1536
_exptl_crystal_size_max 0.23
_exptl_crystal_size_mid 0.2
_exptl_crystal_size_min 0.17
_refine_diff_density_max 0.394
_refine_diff_density_min -0.571
_refine_diff_density_rms 0.070
_refine_ls_extinction_method none
_refine_ls_goodness_of_fit_ref 1.099
_refine_ls_hydrogen_treatment constr
_refine_ls_matrix_type full
_refine_ls_number_parameters 236
_refine_ls_number_reflns 4120
_refine_ls_number_restraints 0
_refine_ls_restrained_S_all 1.099
_refine_ls_R_factor_all 0.0829
_refine_ls_R_factor_gt 0.0628
_refine_ls_shift/su_max 0.000
_refine_ls_shift/su_mean 0.000
_refine_ls_structure_factor_coef Fsqd
_refine_ls_weighting_details 'w=1/[\s^2^(Fo^2^)+(0.1020P)^2^+2.8373P] where P=(Fo^2^+2Fc^2^)/3'
_refine_ls_weighting_scheme calc
_refine_ls_wR_factor_gt 0.1850
_refine_ls_wR_factor_ref 0.2033
_reflns_Friedel_coverage 0.000
_reflns_number_gt 2990
_reflns_number_total 4120
_reflns_threshold_expression 'I > 2\s(I)'
_cod_data_source_file d2cc01057g2.cif
_cod_data_source_block r20210719b
_cod_database_code 7129886
_shelx_shelxl_version_number 2018/3
_chemical_oxdiff_formula 'C11 H10 N O'
_shelx_space_group_comment
;
The symmetry employed for this shelxl refinement is uniquely defined
by the following loop, which should always be used as a source of
symmetry information in preference to the above space-group names.
They are only intended as comments.
;
_shelx_estimated_absorpt_t_max 0.984
_shelx_estimated_absorpt_t_min 0.978
_reflns_odcompleteness_completeness 99.59
_reflns_odcompleteness_iscentric 1
_reflns_odcompleteness_theta 26.32
_olex2_refinement_description
;
1. Fixed Uiso
 At 1.2 times of:
  All C(H) groups, All C(H,H) groups
 At 1.5 times of:
  All O(H) groups
2.a Ternary CH refined with riding coordinates:
 C9(H9), C13(H13), C15(H15), C17(H17)
2.b Secondary CH2 refined with riding coordinates:
 C12(H12A,H12B), C14(H14A,H14B), C16(H16A,H16B), C18(H18A,H18B), C19(H19A,
 H19B), C20(H20A,H20B)
2.c Aromatic/amide H refined with riding coordinates:
 C1(H1A), C2(H2), C3(H3), C4(H4), C5(H5)
2.d Idealised tetrahedral OH refined as rotating group:
 O1(H1)
;
_olex2_submission_special_instructions 'No special instructions were received'
_oxdiff_exptl_absorpt_empirical_details
;
Empirical correction (ABSPACK) includes:
- Absorption correction using spherical harmonics
- Frame scaling
- Detector area scaling
;
_oxdiff_exptl_absorpt_empirical_full_max 3.059
_oxdiff_exptl_absorpt_empirical_full_min 0.482

loop_
_space_group_symop_operation_xyz
'x, y, z'
'-x, y, -z+1/2'
'x+1/2, y+1/2, z'
'-x+1/2, y+1/2, -z+1/2'
'-x, -y, -z'
'x, -y, z-1/2'
'-x+1/2, -y+1/2, -z'
'x+1/2, -y+1/2, z-1/2'

loop_
_atom_site_label
_atom_site_type_symbol
_atom_site_fract_x
_atom_site_fract_y
_atom_site_fract_z
_atom_site_U_iso_or_equiv
_atom_site_adp_type
_atom_site_occupancy
_atom_site_site_symmetry_order
_atom_site_calc_flag
_atom_site_refinement_flags_posn
_atom_site_refinement_flags_adp
_atom_site_refinement_flags_occupancy
_atom_site_disorder_assembly
_atom_site_disorder_group
F1 F 0.62524(8) 0.45337(13) 0.39425(9) 0.0419(4) Uani 1 1 d . . . . .
F2 F 0.56432(8) 0.57035(13) 0.44615(10) 0.0478(5) Uani 1 1 d . . . . .
F3 F 0.53590(7) 0.40036(13) 0.44596(10) 0.0428(4) Uani 1 1 d . . . . .
O1 O 0.64993(9) 0.27091(14) 0.48835(10) 0.0288(4) Uani 1 1 d . . . . .
H1 H 0.609259 0.251030 0.492826 0.043 Uiso 1 1 calc GR . . . .
O2 O 0.69052(9) 0.53510(13) 0.53468(11) 0.0323(4) Uani 1 1 d . . . . .
N1 N 0.74762(10) 0.37379(15) 0.54449(11) 0.0240(4) Uani 1 1 d . . . . .
C1 C 0.80644(14) 0.6374(2) 0.48504(15) 0.0321(6) Uani 1 1 d . . . . .
H1A H 0.761272 0.663627 0.463568 0.038 Uiso 1 1 calc R . . . .
C2 C 0.86491(14) 0.6957(2) 0.47405(17) 0.0379(6) Uani 1 1 d . . . . .
H2 H 0.860004 0.761863 0.444826 0.045 Uiso 1 1 calc R . . . .
C3 C 0.93045(15) 0.6583(2) 0.50534(17) 0.0403(7) Uani 1 1 d . . . . .
H3 H 0.970774 0.698251 0.497328 0.048 Uiso 1 1 calc R . . . .
C4 C 0.93753(13) 0.5618(2) 0.54880(16) 0.0354(6) Uani 1 1 d . . . . .
H4 H 0.982680 0.536840 0.571498 0.042 Uiso 1 1 calc R . . . .
C5 C 0.87930(13) 0.5025(2) 0.55889(15) 0.0300(5) Uani 1 1 d . . . . .
H5 H 0.884264 0.435745 0.587375 0.036 Uiso 1 1 calc R . . . .
C6 C 0.81327(12) 0.54044(18) 0.52739(14) 0.0264(5) Uani 1 1 d . . . . .
C7 C 0.75129(12) 0.47656(18) 0.53657(13) 0.0252(5) Uani 1 1 d . . . . .
C8 C 0.67488(12) 0.34422(18) 0.54883(14) 0.0243(5) Uani 1 1 d . . . . .
C9 C 0.63609(12) 0.45556(19) 0.53274(15) 0.0283(5) Uani 1 1 d . . . . .
H9 H 0.608239 0.471112 0.575508 0.034 Uiso 1 1 calc R . . . .
C10 C 0.59033(14) 0.4681(2) 0.45421(16) 0.0348(6) Uani 1 1 d . . . . .
C11 C 0.66941(12) 0.29511(18) 0.63055(14) 0.0261(5) Uani 1 1 d . . . . .
C12 C 0.59481(14) 0.2569(2) 0.63255(16) 0.0382(7) Uani 1 1 d . . . . .
H12A H 0.562541 0.319986 0.623332 0.046 Uiso 1 1 calc R . . . .
H12B H 0.580937 0.202954 0.590145 0.046 Uiso 1 1 calc R . . . .
C13 C 0.58910(17) 0.2052(3) 0.71106(18) 0.0515(8) Uani 1 1 d . . . . .
H13 H 0.539714 0.181525 0.711097 0.062 Uiso 1 1 calc R . . . .
C14 C 0.63691(19) 0.1062(3) 0.72485(19) 0.0548(9) Uani 1 1 d . . . . .
H14A H 0.623395 0.051365 0.682963 0.066 Uiso 1 1 calc R . . . .
H14B H 0.632723 0.071976 0.775874 0.066 Uiso 1 1 calc R . . . .
C15 C 0.71241(17) 0.1435(2) 0.72468(16) 0.0434(7) Uani 1 1 d . . . . .
H15 H 0.744335 0.078901 0.733462 0.052 Uiso 1 1 calc R . . . .
C16 C 0.73383(18) 0.2275(2) 0.78942(17) 0.0475(8) Uani 1 1 d . . . . .
H16A H 0.731255 0.194453 0.841218 0.057 Uiso 1 1 calc R . . . .
H16B H 0.782588 0.251332 0.788925 0.057 Uiso 1 1 calc R . . . .
C17 C 0.68487(16) 0.3254(2) 0.77592(16) 0.0411(7) Uani 1 1 d . . . . .
H17 H 0.698478 0.380239 0.818623 0.049 Uiso 1 1 calc R . . . .
C18 C 0.69154(14) 0.3773(2) 0.69707(15) 0.0318(6) Uani 1 1 d . . . . .
H18A H 0.740547 0.400081 0.696966 0.038 Uiso 1 1 calc R . . . .
H18B H 0.661547 0.443147 0.688731 0.038 Uiso 1 1 calc R . . . .
C19 C 0.71803(14) 0.1953(2) 0.64506(15) 0.0317(6) Uani 1 1 d . . . . .
H19A H 0.704942 0.140809 0.602843 0.038 Uiso 1 1 calc R . . . .
H19B H 0.766904 0.218144 0.644140 0.038 Uiso 1 1 calc R . . . .
C20 C 0.60935(18) 0.2896(3) 0.77621(19) 0.0534(8) Uani 1 1 d . . . . .
H20A H 0.577806 0.353617 0.767383 0.064 Uiso 1 1 calc R . . . .
H20B H 0.604801 0.257111 0.827675 0.064 Uiso 1 1 calc R . . . .

loop_
_atom_site_aniso_label
_atom_site_aniso_U_11
_atom_site_aniso_U_22
_atom_site_aniso_U_33
_atom_site_aniso_U_23
_atom_site_aniso_U_13
_atom_site_aniso_U_12
F1 0.0427(9) 0.0542(10) 0.0299(9) 0.0068(7) 0.0095(7) 0.0059(7)
F2 0.0432(10) 0.0453(9) 0.0537(11) 0.0115(8) 0.0042(8) 0.0186(8)
F3 0.0243(8) 0.0565(10) 0.0454(10) 0.0011(8) -0.0010(7) -0.0012(7)
O1 0.0226(9) 0.0356(9) 0.0276(9) -0.0056(7) 0.0019(7) -0.0008(7)
O2 0.0265(9) 0.0254(8) 0.0448(11) -0.0013(7) 0.0047(8) 0.0052(7)
N1 0.0233(10) 0.0261(10) 0.0238(10) 0.0008(8) 0.0074(8) 0.0013(8)
C1 0.0341(14) 0.0291(12) 0.0323(14) 0.0009(10) 0.0034(11) 0.0030(10)
C2 0.0421(16) 0.0280(12) 0.0429(16) 0.0051(11) 0.0052(13) -0.0036(11)
C3 0.0394(15) 0.0354(14) 0.0467(17) -0.0022(12) 0.0084(13) -0.0098(12)
C4 0.0276(13) 0.0367(14) 0.0417(16) -0.0019(11) 0.0051(12) -0.0004(11)
C5 0.0320(13) 0.0269(12) 0.0313(14) 0.0000(10) 0.0059(11) 0.0019(10)
C6 0.0304(13) 0.0233(11) 0.0256(13) -0.0029(9) 0.0049(10) 0.0008(10)
C7 0.0263(12) 0.0293(12) 0.0203(12) -0.0018(9) 0.0046(9) 0.0061(9)
C8 0.0232(11) 0.0263(11) 0.0241(12) -0.0022(9) 0.0062(9) 0.0027(9)
C9 0.0254(12) 0.0320(12) 0.0284(13) -0.0027(10) 0.0067(10) 0.0037(10)
C10 0.0297(13) 0.0412(14) 0.0342(15) 0.0034(11) 0.0071(11) 0.0072(11)
C11 0.0257(12) 0.0275(11) 0.0268(13) -0.0018(9) 0.0089(10) -0.0017(10)
C12 0.0294(14) 0.0512(16) 0.0367(15) -0.0069(12) 0.0131(12) -0.0105(12)
C13 0.0516(18) 0.068(2) 0.0407(17) -0.0061(15) 0.0244(14) -0.0218(16)
C14 0.082(2) 0.0463(17) 0.0416(18) 0.0036(14) 0.0280(17) -0.0197(17)
C15 0.0627(19) 0.0374(14) 0.0318(15) 0.0106(12) 0.0126(14) -0.0007(14)
C16 0.064(2) 0.0499(17) 0.0281(15) 0.0093(13) 0.0062(14) 0.0019(15)
C17 0.0553(18) 0.0443(15) 0.0253(14) -0.0033(11) 0.0115(12) -0.0063(14)
C18 0.0369(14) 0.0318(13) 0.0273(13) -0.0045(10) 0.0064(11) -0.0014(11)
C19 0.0386(14) 0.0301(12) 0.0275(13) 0.0045(10) 0.0081(11) 0.0009(11)
C20 0.061(2) 0.068(2) 0.0382(17) -0.0043(15) 0.0293(15) -0.0074(17)

loop_
_atom_type_symbol
_atom_type_description
_atom_type_scat_dispersion_real
_atom_type_scat_dispersion_imag
_atom_type_scat_source
C C 0.0033 0.0016 'International Tables Vol C Tables 4.2.6.8 and 6.1.1.4'
H H 0.0000 0.0000 'International Tables Vol C Tables 4.2.6.8 and 6.1.1.4'
F F 0.0171 0.0103 'International Tables Vol C Tables 4.2.6.8 and 6.1.1.4'
N N 0.0061 0.0033 'International Tables Vol C Tables 4.2.6.8 and 6.1.1.4'
O O 0.0106 0.0060 'International Tables Vol C Tables 4.2.6.8 and 6.1.1.4'

loop_
_geom_angle_atom_site_label_1
_geom_angle_atom_site_label_2
_geom_angle_atom_site_label_3
_geom_angle
_geom_angle_site_symmetry_1
_geom_angle_site_symmetry_3
_geom_angle_publ_flag
C8 O1 H1 109.5 . . ?
C7 O2 C9 105.79(17) . . ?
C7 N1 C8 108.68(19) . . ?
C2 C1 H1A 119.9 . . ?
C2 C1 C6 120.2(2) . . ?
C6 C1 H1A 119.9 . . ?
C1 C2 H2 119.9 . . ?
C3 C2 C1 120.1(2) . . ?
C3 C2 H2 119.9 . . ?
C2 C3 H3 120.1 . . ?
C2 C3 C4 119.9(3) . . ?
C4 C3 H3 120.1 . . ?
C3 C4 H4 119.9 . . ?
C5 C4 C3 120.2(2) . . ?
C5 C4 H4 119.9 . . ?
C4 C5 H5 120.1 . . ?
C4 C5 C6 119.9(2) . . ?
C6 C5 H5 120.1 . . ?
C1 C6 C7 120.2(2) . . ?
C5 C6 C1 119.8(2) . . ?
C5 C6 C7 120.1(2) . . ?
O2 C7 C6 115.77(19) . . ?
N1 C7 O2 117.2(2) . . ?
N1 C7 C6 127.0(2) . . ?
O1 C8 N1 109.81(17) . . ?
O1 C8 C9 109.06(18) . . ?
O1 C8 C11 111.35(19) . . ?
N1 C8 C9 102.43(18) . . ?
N1 C8 C11 110.30(19) . . ?
C11 C8 C9 113.51(19) . . ?
O2 C9 C8 104.89(17) . . ?
O2 C9 H9 109.6 . . ?
O2 C9 C10 106.1(2) . . ?
C8 C9 H9 109.6 . . ?
C10 C9 C8 116.6(2) . . ?
C10 C9 H9 109.6 . . ?
F1 C10 F2 105.8(2) . . ?
F1 C10 C9 112.7(2) . . ?
F2 C10 C9 110.1(2) . . ?
F3 C10 F1 108.9(2) . . ?
F3 C10 F2 106.8(2) . . ?
F3 C10 C9 112.1(2) . . ?
C12 C11 C8 110.0(2) . . ?
C12 C11 C18 109.7(2) . . ?
C12 C11 C19 108.1(2) . . ?
C18 C11 C8 112.05(19) . . ?
C18 C11 C19 107.9(2) . . ?
C19 C11 C8 109.03(19) . . ?
C11 C12 H12A 109.5 . . ?
C11 C12 H12B 109.5 . . ?
H12A C12 H12B 108.1 . . ?
C13 C12 C11 110.7(2) . . ?
C13 C12 H12A 109.5 . . ?
C13 C12 H12B 109.5 . . ?
C12 C13 H13 109.1 . . ?
C12 C13 C14 110.0(2) . . ?
C12 C13 C20 109.3(3) . . ?
C14 C13 H13 109.1 . . ?
C14 C13 C20 110.1(3) . . ?
C20 C13 H13 109.1 . . ?
C13 C14 H14A 110.0 . . ?
C13 C14 H14B 110.0 . . ?
C13 C14 C15 108.7(2) . . ?
H14A C14 H14B 108.3 . . ?
C15 C14 H14A 110.0 . . ?
C15 C14 H14B 110.0 . . ?
C14 C15 H15 109.4 . . ?
C16 C15 C14 110.3(3) . . ?
C16 C15 H15 109.4 . . ?
C16 C15 C19 109.2(2) . . ?
C19 C15 C14 109.2(2) . . ?
C19 C15 H15 109.4 . . ?
C15 C16 H16A 109.9 . . ?
C15 C16 H16B 109.9 . . ?
H16A C16 H16B 108.3 . . ?
C17 C16 C15 109.1(3) . . ?
C17 C16 H16A 109.9 . . ?
C17 C16 H16B 109.9 . . ?
C16 C17 H17 109.2 . . ?
C16 C17 C18 108.9(2) . . ?
C16 C17 C20 110.3(3) . . ?
C18 C17 H17 109.2 . . ?
C18 C17 C20 109.8(2) . . ?
C20 C17 H17 109.2 . . ?
C11 C18 H18A 109.7 . . ?
C11 C18 H18B 109.7 . . ?
C17 C18 C11 110.0(2) . . ?
C17 C18 H18A 109.7 . . ?
C17 C18 H18B 109.7 . . ?
H18A C18 H18B 108.2 . . ?
C11 C19 H19A 109.6 . . ?
C11 C19 H19B 109.6 . . ?
C15 C19 C11 110.1(2) . . ?
C15 C19 H19A 109.6 . . ?
C15 C19 H19B 109.6 . . ?
H19A C19 H19B 108.1 . . ?
C13 C20 H20A 109.9 . . ?
C13 C20 H20B 109.9 . . ?
C17 C20 C13 108.9(2) . . ?
C17 C20 H20A 109.9 . . ?
C17 C20 H20B 109.9 . . ?
H20A C20 H20B 108.3 . . ?

loop_
_geom_bond_atom_site_label_1
_geom_bond_atom_site_label_2
_geom_bond_distance
_geom_bond_site_symmetry_2
_geom_bond_publ_flag
F1 C10 1.336(3) . ?
F2 C10 1.347(3) . ?
F3 C10 1.330(3) . ?
O1 H1 0.8400 . ?
O1 C8 1.402(3) . ?
O2 C7 1.374(3) . ?
O2 C9 1.431(3) . ?
N1 C7 1.267(3) . ?
N1 C8 1.469(3) . ?
C1 H1A 0.9500 . ?
C1 C2 1.377(4) . ?
C1 C6 1.388(3) . ?
C2 H2 0.9500 . ?
C2 C3 1.376(4) . ?
C3 H3 0.9500 . ?
C3 C4 1.394(4) . ?
C4 H4 0.9500 . ?
C4 C5 1.375(3) . ?
C5 H5 0.9500 . ?
C5 C6 1.388(3) . ?
C6 C7 1.462(3) . ?
C8 C9 1.558(3) . ?
C8 C11 1.553(3) . ?
C9 H9 1.0000 . ?
C9 C10 1.505(4) . ?
C11 C12 1.525(3) . ?
C11 C18 1.535(3) . ?
C11 C19 1.538(3) . ?
C12 H12A 0.9900 . ?
C12 H12B 0.9900 . ?
C12 C13 1.515(4) . ?
C13 H13 1.0000 . ?
C13 C14 1.521(5) . ?
C13 C20 1.530(4) . ?
C14 H14A 0.9900 . ?
C14 H14B 0.9900 . ?
C14 C15 1.533(4) . ?
C15 H15 1.0000 . ?
C15 C16 1.526(4) . ?
C15 C19 1.533(3) . ?
C16 H16A 0.9900 . ?
C16 H16B 0.9900 . ?
C16 C17 1.522(4) . ?
C17 H17 1.0000 . ?
C17 C18 1.526(4) . ?
C17 C20 1.529(4) . ?
C18 H18A 0.9900 . ?
C18 H18B 0.9900 . ?
C19 H19A 0.9900 . ?
C19 H19B 0.9900 . ?
C20 H20A 0.9900 . ?
C20 H20B 0.9900 . ?

loop_
_geom_torsion_atom_site_label_1
_geom_torsion_atom_site_label_2
_geom_torsion_atom_site_label_3
_geom_torsion_atom_site_label_4
_geom_torsion
_geom_torsion_site_symmetry_1
_geom_torsion_site_symmetry_2
_geom_torsion_site_symmetry_3
_geom_torsion_site_symmetry_4
_geom_torsion_publ_flag
O1 C8 C9 O2 -125.70(19) . . . . ?
O1 C8 C9 C10 -8.7(3) . . . . ?
O1 C8 C11 C12 -53.6(3) . . . . ?
O1 C8 C11 C18 -175.89(18) . . . . ?
O1 C8 C11 C19 64.8(2) . . . . ?
O2 C9 C10 F1 58.7(3) . . . . ?
O2 C9 C10 F2 -59.2(2) . . . . ?
O2 C9 C10 F3 -177.97(18) . . . . ?
N1 C8 C9 O2 -9.4(2) . . . . ?
N1 C8 C9 C10 107.7(2) . . . . ?
N1 C8 C11 C12 -175.82(19) . . . . ?
N1 C8 C11 C18 61.9(2) . . . . ?
N1 C8 C11 C19 -57.4(2) . . . . ?
C1 C2 C3 C4 -0.6(4) . . . . ?
C1 C6 C7 O2 -28.4(3) . . . . ?
C1 C6 C7 N1 150.2(3) . . . . ?
C2 C1 C6 C5 0.2(4) . . . . ?
C2 C1 C6 C7 -177.8(2) . . . . ?
C2 C3 C4 C5 1.5(4) . . . . ?
C3 C4 C5 C6 -1.6(4) . . . . ?
C4 C5 C6 C1 0.8(4) . . . . ?
C4 C5 C6 C7 178.7(2) . . . . ?
C5 C6 C7 O2 153.7(2) . . . . ?
C5 C6 C7 N1 -27.8(4) . . . . ?
C6 C1 C2 C3 -0.3(4) . . . . ?
C7 O2 C9 C8 9.8(2) . . . . ?
C7 O2 C9 C10 -114.1(2) . . . . ?
C7 N1 C8 O1 121.3(2) . . . . ?
C7 N1 C8 C9 5.6(2) . . . . ?
C7 N1 C8 C11 -115.6(2) . . . . ?
C8 N1 C7 O2 0.6(3) . . . . ?
C8 N1 C7 C6 -177.9(2) . . . . ?
C8 C9 C10 F1 -57.6(3) . . . . ?
C8 C9 C10 F2 -175.54(19) . . . . ?
C8 C9 C10 F3 65.7(3) . . . . ?
C8 C11 C12 C13 178.1(2) . . . . ?
C8 C11 C18 C17 179.7(2) . . . . ?
C8 C11 C19 C15 -178.7(2) . . . . ?
C9 O2 C7 N1 -7.2(3) . . . . ?
C9 O2 C7 C6 171.5(2) . . . . ?
C9 C8 C11 C12 69.9(2) . . . . ?
C9 C8 C11 C18 -52.3(3) . . . . ?
C9 C8 C11 C19 -171.71(19) . . . . ?
C11 C8 C9 O2 109.5(2) . . . . ?
C11 C8 C9 C10 -133.4(2) . . . . ?
C11 C12 C13 C14 -60.8(3) . . . . ?
C11 C12 C13 C20 60.2(3) . . . . ?
C12 C11 C18 C17 57.3(3) . . . . ?
C12 C11 C19 C15 -59.2(3) . . . . ?
C12 C13 C14 C15 60.3(3) . . . . ?
C12 C13 C20 C17 -60.8(4) . . . . ?
C13 C14 C15 C16 59.9(3) . . . . ?
C13 C14 C15 C19 -60.1(3) . . . . ?
C14 C13 C20 C17 60.2(3) . . . . ?
C14 C15 C16 C17 -59.5(3) . . . . ?
C14 C15 C19 C11 60.5(3) . . . . ?
C15 C16 C17 C18 -61.4(3) . . . . ?
C15 C16 C17 C20 59.3(3) . . . . ?
C16 C15 C19 C11 -60.2(3) . . . . ?
C16 C17 C18 C11 61.9(3) . . . . ?
C16 C17 C20 C13 -59.5(3) . . . . ?
C18 C11 C12 C13 -58.2(3) . . . . ?
C18 C11 C19 C15 59.4(3) . . . . ?
C18 C17 C20 C13 60.5(3) . . . . ?
C19 C11 C12 C13 59.2(3) . . . . ?
C19 C11 C18 C17 -60.3(3) . . . . ?
C19 C15 C16 C17 60.6(3) . . . . ?
C20 C13 C14 C15 -60.2(3) . . . . ?
C20 C17 C18 C11 -59.0(3) . . . . ?

loop_
_smtbx_masks_void_nr
_smtbx_masks_void_average_x
_smtbx_masks_void_average_y
_smtbx_masks_void_average_z
_smtbx_masks_void_volume
_smtbx_masks_void_count_electrons
_smtbx_masks_void_content
1 0.000 -0.241 0.250 240.2 76.3 ?
2 0.000 0.241 0.750 240.2 76.3 ?
3 0.500 0.259 0.250 240.2 76.3 ?
4 0.500 0.741 0.750 240.2 76.3 ?
